data_2019481
loop_
_publ_author_name
'Nguyen Thi Thanh, Chi'
'Nguyen Bich, Ngan'
'Van Meervelt, Luc'

_publ_section_title
;
 Hydrogen-bonded chains in three <i>cis</i>-dichloridoplatinum(II)
 complexes bearing piperidine and amine ligands
;
_journal_issue 3
_journal_name_full 'Acta Crystallographica Section C'
_journal_page_first 297
_journal_page_last 301
_journal_paper_doi 10.1107/S2053229614003386
_journal_volume 70
_journal_year 2014
_chemical_formula_iupac '[Pt Cl2 (C5 H11 N) (C9 H7 N)]'
_chemical_formula_moiety 'C14 H18 Cl2 N2 Pt'
_chemical_formula_sum 'C14 H18 Cl2 N2 Pt'
_chemical_formula_weight 480.29
_chemical_name_systematic <i>cis</i>-dichlorido(piperidine-\k<i>N</i>)(quinoline-\k<i>N</i>)platinum(II)
_space_group_crystal_system monoclinic
_space_group_IT_number 14
_space_group_name_Hall '-P 2yn'
_space_group_name_H-M_alt 'P 1 21/n 1'
_symmetry_space_group_name_Hall '-P 2yn'
_symmetry_space_group_name_H-M 'P 1 21/n 1'
_atom_sites_solution_hydrogens geom
_atom_sites_solution_primary direct
_atom_sites_solution_secondary difmap
_audit_creation_method
;
  Olex2 1.2
  (compiled Apr 23 2013 17:59:47, GUI svn.r4466)
;
_cell_angle_alpha 90.00
_cell_angle_beta 112.68(2)
_cell_angle_gamma 90.00
_cell_formula_units_Z 4
_cell_length_a 10.8920(19)
_cell_length_b 11.3011(8)
_cell_length_c 13.199(3)
_cell_measurement_reflns_used 12819
_cell_measurement_temperature 100.01(10)
_cell_measurement_theta_max 29.9600
_cell_measurement_theta_min 3.3190
_cell_volume 1499.1(5)
_computing_cell_refinement
;
CrysAlis PRO (Agilent, 2012)
;
_computing_data_collection
;
CrysAlis PRO (Agilent, 2012)
;
_computing_data_reduction
;
CrysAlis PRO (Agilent, 2012)
;
_computing_molecular_graphics
;
OLEX2 (Dolomanov <i>et al.</i>, 2009)
;
_computing_publication_material
;
OLEX2 (Dolomanov <i>et al.</i>, 2009)
;
_computing_structure_refinement
;
SHELXL97 (Sheldrick, 2008)
;
_computing_structure_solution
;
SHELXS97 (Sheldrick, 2008)
;
_diffrn_ambient_temperature 100.01(10)
_diffrn_detector_area_resol_mean 15.9631
_diffrn_measured_fraction_theta_full 0.9983
_diffrn_measured_fraction_theta_max 0.999
_diffrn_measurement_device_type
;
Agilent SuperNova (single source at offset, Eos detector)
;
_diffrn_measurement_method '\w scans'
_diffrn_radiation_monochromator mirror
_diffrn_radiation_type 'Mo K\a'
_diffrn_radiation_wavelength 0.71073
_diffrn_reflns_av_R_equivalents 0.0761
_diffrn_reflns_limit_h_max 13
_diffrn_reflns_limit_h_min -13
_diffrn_reflns_limit_k_max 14
_diffrn_reflns_limit_k_min -14
_diffrn_reflns_limit_l_max 16
_diffrn_reflns_limit_l_min -16
_diffrn_reflns_number 30516
_diffrn_reflns_theta_full 26.37
_diffrn_reflns_theta_max 26.37
_diffrn_reflns_theta_min 2.75
_exptl_absorpt_coefficient_mu 9.704
_exptl_absorpt_correction_T_max 1.00000
_exptl_absorpt_correction_T_min 0.30407
_exptl_absorpt_correction_type multi-scan
_exptl_absorpt_process_details
;
(CrysAlis PRO; Agilent, 2012)
;
_exptl_crystal_colour yellow
_exptl_crystal_density_diffrn 2.128
_exptl_crystal_density_method 'not measured'
_exptl_crystal_description block
_exptl_crystal_F_000 912
_exptl_crystal_size_max 0.35
_exptl_crystal_size_mid 0.35
_exptl_crystal_size_min 0.2
_refine_diff_density_max 2.139
_refine_diff_density_min -2.087
_refine_ls_extinction_method none
_refine_ls_goodness_of_fit_ref 1.072
_refine_ls_hydrogen_treatment constr
_refine_ls_matrix_type full
_refine_ls_number_parameters 172
_refine_ls_number_reflns 3072
_refine_ls_number_restraints 0
_refine_ls_restrained_S_all 1.072
_refine_ls_R_factor_all 0.0281
_refine_ls_R_factor_gt 0.0247
_refine_ls_shift/su_max 0.001
_refine_ls_shift/su_mean 0.000
_refine_ls_structure_factor_coef Fsqd
_refine_ls_weighting_details 'calc w=1/[\s^2^(Fo^2^)+(0.0231P)^2^+6.2430P] where P=(Fo^2^+2Fc^2^)/3'
_refine_ls_weighting_scheme calc
_refine_ls_wR_factor_gt 0.0581
_refine_ls_wR_factor_ref 0.0610
_reflns_number_gt 2779
_reflns_number_total 3072
_reflns_threshold_expression I>2sigma(I)
_cod_data_source_file uk3089sup1.cif
_cod_data_source_block III
_cod_original_cell_volume 1499.0(4)
_cod_database_code 2019481
_cod_database_fobs_code 2019481

loop_
_space_group_symop_id
_space_group_symop_operation_xyz
1 'x, y, z'
2 '-x+1/2, y+1/2, -z+1/2'
3 '-x, -y, -z'
4 'x-1/2, -y-1/2, z-1/2'

loop_
_atom_site_type_symbol
_atom_site_label
_atom_site_fract_x
_atom_site_fract_y
_atom_site_fract_z
_atom_site_U_iso_or_equiv
_atom_site_adp_type
_atom_site_calc_flag
_atom_site_refinement_flags
_atom_site_occupancy
_atom_site_symmetry_multiplicity
C C1 0.5797(4) 0.5091(4) 0.2663(4) 0.0186(10) Uani d . 1 1
H H1A 0.5345 0.5561 0.1987 0.022 Uiso calc R 1 1
H H1B 0.5227 0.4401 0.2640 0.022 Uiso calc R 1 1
C C2 0.5947(5) 0.5842(4) 0.3650(4) 0.0190(10) Uani d . 1 1
H H2A 0.5055 0.6064 0.3620 0.023 Uiso calc R 1 1
H H2B 0.6428 0.6579 0.3628 0.023 Uiso calc R 1 1
C C3 0.6700(5) 0.5195(5) 0.4719(4) 0.0227(10) Uani d . 1 1
H H3A 0.6840 0.5730 0.5347 0.027 Uiso calc R 1 1
H H3B 0.6174 0.4507 0.4786 0.027 Uiso calc R 1 1
C C4 0.8030(4) 0.4780(4) 0.4739(4) 0.0196(10) Uani d . 1 1
H H4A 0.8486 0.4311 0.5415 0.024 Uiso calc R 1 1
H H4B 0.8590 0.5477 0.4764 0.024 Uiso calc R 1 1
C C5 0.7890(5) 0.4026(5) 0.3741(4) 0.0178(9) Uani d . 1 1
H H5A 0.8786 0.3825 0.3767 0.021 Uiso calc R 1 1
H H5B 0.7430 0.3278 0.3768 0.021 Uiso calc R 1 1
C C6 0.6942(5) 0.5850(4) 0.0008(4) 0.0160(9) Uani d . 1 1
H H6 0.6001 0.5786 -0.0246 0.019 Uiso calc R 1 1
C C7 0.7480(5) 0.6747(4) -0.0421(4) 0.0226(10) Uani d . 1 1
H H7 0.6917 0.7266 -0.0969 0.027 Uiso calc R 1 1
C C8 0.8842(5) 0.6866(4) -0.0034(5) 0.0256(11) Uani d . 1 1
H H8 0.9227 0.7470 -0.0317 0.031 Uiso calc R 1 1
C C9 0.9654(5) 0.6099(4) 0.0772(4) 0.0212(11) Uani d . 1 1
C C10 1.1065(5) 0.6171(5) 0.1218(5) 0.0286(13) Uani d . 1 1
H H10 1.1488 0.6779 0.0974 0.034 Uiso calc R 1 1
C C11 1.1816(5) 0.5394(6) 0.1983(5) 0.0354(15) Uani d . 1 1
H H11 1.2758 0.5464 0.2277 0.043 Uiso calc R 1 1
C C12 1.1207(5) 0.4480(5) 0.2346(4) 0.0284(12) Uani d . 1 1
H H12 1.1748 0.3936 0.2881 0.034 Uiso calc R 1 1
C C13 0.9851(4) 0.4358(5) 0.1944(4) 0.0205(10) Uani d . 1 1
H H13 0.9454 0.3733 0.2191 0.025 Uiso calc R 1 1
C C14 0.9054(4) 0.5175(4) 0.1159(4) 0.0169(9) Uani d . 1 1
Cl Cl1 0.58542(10) 0.21935(10) 0.18339(9) 0.0174(2) Uani d . 1 1
Cl Cl2 0.62666(10) 0.28692(10) -0.04494(9) 0.0166(2) Uani d . 1 1
N N1 0.7119(3) 0.4659(3) 0.2681(3) 0.0128(7) Uani d . 1 1
H H1 0.7608 0.5329 0.2668 0.015 Uiso calc R 1 1
N N2 0.7684(4) 0.5081(3) 0.0756(3) 0.0150(8) Uani d . 1 1
Pt Pt1 0.679720(15) 0.374755(15) 0.125207(13) 0.01080(7) Uani d . 1 1

loop_
_atom_site_aniso_label
_atom_site_aniso_U_11
_atom_site_aniso_U_22
_atom_site_aniso_U_33
_atom_site_aniso_U_12
_atom_site_aniso_U_13
_atom_site_aniso_U_23
C1 0.015(2) 0.023(3) 0.017(2) 0.0043(19) 0.0053(18) 0.001(2)
C2 0.019(2) 0.009(2) 0.025(3) -0.0012(18) 0.0049(19) -0.007(2)
C3 0.028(3) 0.021(3) 0.018(2) -0.003(2) 0.009(2) -0.003(2)
C4 0.020(2) 0.018(2) 0.014(2) -0.0017(19) -0.0015(18) -0.0008(19)
C5 0.020(2) 0.020(2) 0.011(2) -0.001(2) 0.0039(17) 0.0043(19)
C6 0.021(2) 0.015(2) 0.015(2) 0.0020(19) 0.0095(18) -0.0008(19)
C7 0.034(3) 0.012(2) 0.029(3) 0.001(2) 0.020(2) 0.001(2)
C8 0.041(3) 0.013(2) 0.035(3) -0.008(2) 0.028(2) -0.009(2)
C9 0.023(2) 0.024(3) 0.024(3) -0.007(2) 0.016(2) -0.011(2)
C10 0.030(3) 0.031(3) 0.034(3) -0.015(2) 0.022(3) -0.022(2)
C11 0.018(2) 0.054(4) 0.037(3) -0.013(3) 0.014(2) -0.029(3)
C12 0.016(2) 0.046(4) 0.020(3) 0.001(2) 0.003(2) -0.010(2)
C13 0.015(2) 0.029(3) 0.016(2) 0.000(2) 0.0052(18) -0.003(2)
C14 0.014(2) 0.020(2) 0.018(2) -0.0049(18) 0.0077(18) -0.011(2)
Cl1 0.0213(5) 0.0139(5) 0.0194(5) -0.0038(4) 0.0104(4) 0.0008(4)
Cl2 0.0193(5) 0.0161(5) 0.0134(5) -0.0015(4) 0.0052(4) -0.0014(4)
N1 0.0122(17) 0.0103(18) 0.0154(18) -0.0001(14) 0.0048(14) 0.0012(15)
N2 0.0147(17) 0.0141(19) 0.0153(18) -0.0013(15) 0.0049(15) -0.0027(16)
Pt1 0.01041(10) 0.01048(11) 0.01166(11) -0.00040(6) 0.00443(7) 0.00026(6)

loop_
_atom_type_symbol
_atom_type_description
_atom_type_scat_dispersion_real
_atom_type_scat_dispersion_imag
_atom_type_scat_source
C C 0.0033 0.0016 'International Tables Vol C Tables 4.2.6.8 and 6.1.1.4'
H H 0.0000 0.0000 'International Tables Vol C Tables 4.2.6.8 and 6.1.1.4'
N N 0.0061 0.0033 'International Tables Vol C Tables 4.2.6.8 and 6.1.1.4'
Cl Cl 0.1484 0.1585 'International Tables Vol C Tables 4.2.6.8 and 6.1.1.4'
Pt Pt -1.7033 8.3905 'International Tables Vol C Tables 4.2.6.8 and 6.1.1.4'

loop_
_geom_angle_atom_site_label_1
_geom_angle_atom_site_label_2
_geom_angle_atom_site_label_3
_geom_angle
H1A C1 H1B 107.8
C2 C1 H1A 109.1
C2 C1 H1B 109.1
C2 C1 N1 112.5(4)
N1 C1 H1A 109.1
N1 C1 H1B 109.1
C1 C2 H2A 109.3
C1 C2 H2B 109.3
C1 C2 C3 111.8(4)
H2A C2 H2B 107.9
C3 C2 H2A 109.3
C3 C2 H2B 109.3
C2 C3 H3A 109.7
C2 C3 H3B 109.7
H3A C3 H3B 108.2
C4 C3 C2 109.7(4)
C4 C3 H3A 109.7
C4 C3 H3B 109.7
C3 C4 H4A 109.1
C3 C4 H4B 109.1
C3 C4 C5 112.4(4)
H4A C4 H4B 107.9
C5 C4 H4A 109.1
C5 C4 H4B 109.1
C4 C5 H5A 109.3
C4 C5 H5B 109.3
H5A C5 H5B 107.9
N1 C5 C4 111.8(4)
N1 C5 H5A 109.3
N1 C5 H5B 109.3
C7 C6 H6 118.5
N2 C6 H6 118.5
N2 C6 C7 123.1(4)
C6 C7 H7 120.6
C8 C7 C6 118.8(5)
C8 C7 H7 120.6
C7 C8 H8 120.0
C7 C8 C9 119.9(5)
C9 C8 H8 120.0
C8 C9 C10 123.2(5)
C8 C9 C14 119.0(4)
C10 C9 C14 117.8(5)
C9 C10 H10 119.4
C11 C10 C9 121.3(5)
C11 C10 H10 119.4
C10 C11 H11 119.9
C10 C11 C12 120.2(5)
C12 C11 H11 119.9
C11 C12 H12 119.3
C13 C12 C11 121.4(5)
C13 C12 H12 119.3
C12 C13 H13 120.5
C12 C13 C14 119.1(5)
C14 C13 H13 120.5
C13 C14 C9 120.4(4)
N2 C14 C9 119.7(4)
N2 C14 C13 120.0(4)
C1 N1 H1 106.6
C1 N1 Pt1 108.8(3)
C5 N1 C1 110.8(3)
C5 N1 H1 106.6
C5 N1 Pt1 116.8(3)
Pt1 N1 H1 106.6
C6 N2 C14 119.5(4)
C6 N2 Pt1 119.7(3)
C14 N2 Pt1 120.7(3)
Cl1 Pt1 Cl2 91.14(4)
N1 Pt1 Cl1 90.92(11)
N1 Pt1 Cl2 173.98(10)
N2 Pt1 Cl1 178.04(11)
N2 Pt1 Cl2 88.70(11)
N2 Pt1 N1 89.43(15)

loop_
_geom_bond_atom_site_label_1
_geom_bond_atom_site_label_2
_geom_bond_distance
C1 H1A 0.9900
C1 H1B 0.9900
C1 C2 1.510(6)
C1 N1 1.512(5)
C2 H2A 0.9900
C2 H2B 0.9900
C2 C3 1.518(7)
C3 H3A 0.9900
C3 H3B 0.9900
C3 C4 1.512(7)
C4 H4A 0.9900
C4 H4B 0.9900
C4 C5 1.526(7)
C5 H5A 0.9900
C5 H5B 0.9900
C5 N1 1.506(6)
C6 H6 0.9500
C6 C7 1.396(7)
C6 N2 1.330(6)
C7 H7 0.9500
C7 C8 1.376(7)
C8 H8 0.9500
C8 C9 1.393(8)
C9 C10 1.421(7)
C9 C14 1.426(7)
C10 H10 0.9500
C10 C11 1.350(9)
C11 H11 0.9500
C11 C12 1.408(8)
C12 H12 0.9500
C12 C13 1.371(6)
C13 H13 0.9500
C13 C14 1.409(7)
C14 N2 1.381(5)
Cl1 Pt1 2.3102(11)
Cl2 Pt1 2.3155(12)
N1 H1 0.9300
N1 Pt1 2.057(4)
N2 Pt1 2.029(4)

loop_
_geom_hbond_atom_site_label_D
_geom_hbond_atom_site_label_H
_geom_hbond_atom_site_label_A
_geom_hbond_site_symmetry_A
_geom_hbond_distance_DH
_geom_hbond_distance_HA
_geom_hbond_distance_DA
_geom_hbond_angle_DHA
_geom_hbond_publ_flag
N1 H1 Cl1 2_655 0.93 2.61 3.521(3) 166 yes

loop_
_geom_torsion_atom_site_label_1
_geom_torsion_atom_site_label_2
_geom_torsion_atom_site_label_3
_geom_torsion_atom_site_label_4
_geom_torsion
C1 C2 C3 C4 55.2(5)
C1 N1 Pt1 Cl1 -71.7(3)
C1 N1 Pt1 N2 110.2(3)
C2 C1 N1 C5 54.1(5)
C2 C1 N1 Pt1 -176.2(3)
C2 C3 C4 C5 -54.9(5)
C3 C4 C5 N1 54.9(5)
C4 C5 N1 C1 -53.1(5)
C4 C5 N1 Pt1 -178.5(3)
C5 N1 Pt1 Cl1 54.6(3)
C5 N1 Pt1 N2 -123.5(3)
C6 C7 C8 C9 -0.1(7)
C6 N2 Pt1 Cl2 71.1(3)
C6 N2 Pt1 N1 -103.2(3)
C7 C6 N2 C14 1.6(7)
C7 C6 N2 Pt1 -176.1(4)
C7 C8 C9 C10 -179.5(5)
C7 C8 C9 C14 2.0(7)
C8 C9 C10 C11 -178.6(5)
C8 C9 C14 C13 177.6(4)
C8 C9 C14 N2 -2.2(7)
C9 C10 C11 C12 0.7(8)
C9 C14 N2 C6 0.4(6)
C9 C14 N2 Pt1 178.1(3)
C10 C9 C14 C13 -1.0(7)
C10 C9 C14 N2 179.2(4)
C10 C11 C12 C13 -0.4(8)
C11 C12 C13 C14 -0.6(7)
C12 C13 C14 C9 1.3(7)
C12 C13 C14 N2 -178.9(4)
C13 C14 N2 C6 -179.4(4)
C13 C14 N2 Pt1 -1.7(6)
C14 C9 C10 C11 0.0(7)
C14 N2 Pt1 Cl2 -106.6(3)
C14 N2 Pt1 N1 79.1(3)
N1 C1 C2 C3 -55.8(5)
N2 C6 C7 C8 -1.8(7)
